data_2005516
loop_
_publ_author_name
'Janes, R. W.'
'Palmer, R. A.'

_publ_section_title
;
 3,5-Diamino-6-(2-bromophenyl)-1,2,4-triazine Dimethanol Solvate: an
 Analogue of Lamotrigine
;
_journal_issue 10
_journal_name_full 'Acta Crystallographica Section C'
_journal_page_first 2627
_journal_page_last 2629
_journal_paper_doi 10.1107/S010827019501300X
_journal_volume 52
_journal_year 1996
_chemical_formula_iupac 'C9 H8 Br1 N5, 2C1 H4 O1'
_chemical_formula_moiety 'C11 H16 Br1 N5 O2'
_chemical_formula_sum 'C11 H16 Br N5 O2'
_chemical_formula_weight 330.2
_space_group_IT_number 14
_symmetry_cell_setting monoclinic
_symmetry_space_group_name_Hall '-P 2ybc'
_symmetry_space_group_name_H-M 'P 1 21/c 1'
_atom_type_scat_source 'SHELX76 (Sheldrick, 1976)'
_cell_angle_alpha 90.
_cell_angle_beta 109.10(2)
_cell_angle_gamma 90.
_cell_formula_units_Z 4
_cell_length_a 10.516(3)
_cell_length_b 12.855(4)
_cell_length_c 11.623(2)
_cell_measurement_reflns_used 25
_cell_measurement_temperature 293
_cell_measurement_theta_max 31
_cell_measurement_theta_min 9.5
_cell_volume 1484.7(7)
_diffrn_measurement_device 'Enraf-Nonius CAD-4'
_diffrn_measurement_method \w-2\q
_diffrn_radiation_type CuK\a
_diffrn_radiation_wavelength 1.54178
_diffrn_reflns_av_R_equivalents 0.0483
_diffrn_reflns_limit_h_max 17
_diffrn_reflns_limit_h_min -17
_diffrn_reflns_limit_k_max 15
_diffrn_reflns_limit_k_min -15
_diffrn_reflns_limit_l_max 14
_diffrn_reflns_limit_l_min 0
_diffrn_reflns_number 4280
_diffrn_reflns_theta_max 70
_diffrn_standards_decay_% <10
_diffrn_standards_interval_time 60
_diffrn_standards_number 3
_exptl_absorpt_coefficient_mu 3.594
_exptl_absorpt_correction_T_max 0.99
_exptl_absorpt_correction_T_min 0.19
_exptl_absorpt_correction_type empirical
_exptl_crystal_colour colourless
_exptl_crystal_density_diffrn 1.48
_exptl_crystal_description prismatic
_exptl_crystal_size_max 0.30
_exptl_crystal_size_mid 0.30
_exptl_crystal_size_min 0.20
_refine_diff_density_max 0.46
_refine_diff_density_min -0.72
_refine_ls_extinction_method none
_refine_ls_goodness_of_fit_obs 'not available'
_refine_ls_hydrogen_treatment refU
_refine_ls_number_parameters 209
_refine_ls_number_reflns 2048
_refine_ls_R_factor_obs 0.0496
_refine_ls_shift/esd_max 0.196
_refine_ls_structure_factor_coef F
_refine_ls_weighting_details 'w = 13.4954/[\s^2^(F) + 0.000170(F)^2^]'
_refine_ls_weighting_scheme calc
_refine_ls_wR_factor_obs 0.0577
_reflns_number_observed 2048
_reflns_number_total 2509
_reflns_observed_criterion I>3\s(I)
_cod_data_source_file hu1107.cif
_cod_data_source_block hu1107a
_cod_depositor_comments
;
The following automatic conversions were performed:

'_refine_ls_weighting_scheme' value 'w = 13.4954/[\s^2^(F) +
0.000170(F)^2^]' was changed to 'calc'. New tag
'_refine_ls_weighting_details' was created. The value of the new tag
was set to 'w = 13.4954/[\s^2^(F) + 0.000170(F)^2^]'.

Automatic conversion script
Id: cif_fix_values 3143 2015-03-26 13:38:13Z robertas 
;
_cod_original_cell_volume 1484.6
_cod_original_sg_symbol_H-M 'P 21/c'
_cod_original_formula_sum 'C11 H16 Br1 N5 O2'
_cod_database_code 2005516

loop_
_symmetry_equiv_pos_as_xyz
x,y,z
x,1/2-y,1/2+z
-x,-y,-z
-x,1/2+y,1/2-z

loop_
_atom_site_label
_atom_site_fract_x
_atom_site_fract_y
_atom_site_fract_z
_atom_site_U_iso_or_equiv
C1 .1560(3) .1731(3) .4331(4) .044(2)
C2 .1889(4) .0930(3) .5190(4) .050(2)
C3 .1540(5) -.0095(3) .4869(5) .064(3)
C4 .0829(5) -.0329(3) .3692(5) .070(3)
C5 .0457(5) .0443(4) .2829(5) .077(3)
C6 .0816(5) .1470(3) .3133(5) .061(3)
Br2 .2826(1) .1256 .6841 .069(1)
N1 .3281(3) .3008(2) .4679(3) .046(2)
N2 .3808(3) .3970(2) .4925(3) .047(2)
C3t .3011(3) .4715(3) .5140(3) .042(2)
N4 .1719(3) .4582(2) .5097(3) .044(2)
C5t .1210(3) .3626(3) .4824(4) .042(2)
C6t .2040(3) .2814(3) .4628(3) .041(2)
N3 .3544(4) .5660(3) .5406(4) .058(2)
N5 -.0069(3) .3474(3) .4739(4) .053(2)
O1A .5165(3) .1643(3) .4140(4) .081(2)
C1A .4453(6) .0840(5) .3414(8) .104(5)
O1B .7329(3) .2597(3) .8611(4) .069(2)
C1B .6940(7) .2536(7) .7329(7) .112(6)
H51 -.0436(41) .2894(32) .4521(41) ?
H52 -.0591(46) .3948(33) .4683(43) ?
H31 .4226(42) .5742(30) .5409(37) ?
H32 .3114(61) .6182(40) .5512(59) ?
H6 .0520(5) .2068(3) .2444(5) ?
H4 .0555(5) -.1126(3) .3434(5) ?
H3 .1830(5) -.0703(3) .5546(5) ?
H5 -.0122(5) .0248(4) .1902(5) ?
H1A .4642(70) .1921(54) .4387(69) ?
H11A .4991(6) .0422(5) .2911(8) ?
H12A .3468(6) .1053(5) .2809(8) ?
H13A .4349(6) .0350(5) .4133(8) ?
H1B .6801(48) .2891(37) .8879(48) ?
H11B .7677(7) .2194(7) .6979(7) ?
H12B .6831(7) .3352(7) .7099(7) ?
H13B .5985(7) .2148(7) .6932(7) ?

loop_
_geom_angle_atom_site_label_1
_geom_angle_atom_site_label_2
_geom_angle_atom_site_label_3
_geom_angle
_geom_angle_publ_flag
C1 C2 C3 121.7(3) yes
C4 C5 C6 120.9(5) yes
C2 C1 C6t 122.6(4) yes
C6t N1 N2 121.2(3) yes
C3t N4 C5t 116.4(3) yes
C5t C6t C1 123.0(3) yes
N4 C5t N5 118.0(3) yes
C3 C2 Br2 119.2(3) yes
C2 C3 C4 119.4(4) yes
C5 C6 C1 119.9(5) yes
C6 C1 C6t 119.6(4) yes
N1 N2 C3t 117.0(3) yes
N4 C5t C6t 119.5(3) yes
N2 C3t N3 116.8(3) yes
C6t C5t N5 122.5(3) yes
C3 C4 C5 120.4(4) yes
C6 C1 C2 117.6(4) yes
C1 C6t N1 116.6(3) yes
N2 C3t N4 125.4(3) yes
C5t C6t N1 120.4(3) yes
N4 C3t N3 117.8(3) yes
C1 C2 Br2 119.1(3) yes

loop_
_geom_bond_atom_site_label_1
_geom_bond_atom_site_label_2
_geom_bond_distance
_geom_bond_publ_flag
C1 C2 1.396(6) yes
C4 C5 1.373(7) yes
C1 C6t 1.484(5) yes
N2 C3t 1.349(4) yes
C5t C6t 1.426(5) yes
C2 Br2 1.895(4) yes
C2 C3 1.386(5) yes
C5 C6 1.386(6) yes
C6t N1 1.311(4) yes
C3t N4 1.353(4) yes
C3t N3 1.331(4) yes
C1A O1A 1.387(6) yes
C3 C4 1.360(7) yes
C6 C1 1.401(3) yes
N1 N2 1.346(4) yes
N4 C5t 1.337(4) yes
C5t N5 1.330(5) yes
C1B O1B 1.412(9) yes
